data_4061417
_journal_name_full Organometallics
_journal_paper_doi 10.1021/om050079m
_journal_year 2005
_chemical_formula_sum 'C21 H42 B10 Hf N3 P'
_chemical_formula_weight 654.14
_space_group_IT_number 19
_symmetry_cell_setting orthorhombic
_symmetry_space_group_name_Hall 'P 2ac 2ab'
_symmetry_space_group_name_H-M 'P 21 21 21'
_cell_angle_alpha 90.00
_cell_angle_beta 90.00
_cell_angle_gamma 90.00
_cell_formula_units_Z 4
_cell_length_a 9.0829(18)
_cell_length_b 15.803(3)
_cell_length_c 20.704(4)
_cell_measurement_temperature 293(2)
_cell_volume 2971.8(10)
_diffrn_ambient_temperature 293(2)
_exptl_crystal_density_diffrn 1.462
_cod_depositor_comments
;
The following automatic conversions were performed:
'_symmetry_cell_setting' value 'Orthorhombic' changed to 'orthorhombic'
according to '/home/saulius/struct/CIF-dictionaries/cif_core.dic'
dictionary named 'cif_core.dic' version 2.4.1 from 2010-06-29.

Automatic conversion script
Id: cif_fix_enum 1527 2010-12-29 10:47:43Z saulius 
;
_cod_database_code 4061417

loop_
_symmetry_equiv_pos_as_xyz
'x, y, z'
'-x+1/2, -y, z+1/2'
'-x, y+1/2, -z+1/2'
'x+1/2, -y+1/2, -z'

loop_
_atom_site_label
_atom_site_type_symbol
_atom_site_fract_x
_atom_site_fract_y
_atom_site_fract_z
_atom_site_U_iso_or_equiv
_atom_site_adp_type
_atom_site_occupancy
_atom_site_symmetry_multiplicity
_atom_site_calc_flag
_atom_site_refinement_flags
_atom_site_disorder_assembly
_atom_site_disorder_group
Hf1 Hf 0.55486(7) 0.35513(3) 0.31898(3) 0.03945(18) Uani 1 1 d . . .
P1 P 0.5848(4) 0.4847(2) 0.46891(15) 0.0354(8) Uani 1 1 d . . .
N1 N 0.4742(12) 0.5569(7) 0.5035(5) 0.037(3) Uani 1 1 d . . .
N2 N 0.7087(15) 0.2669(9) 0.3012(7) 0.067(4) Uani 1 1 d . . .
N3 N 0.4529(16) 0.3791(7) 0.2353(5) 0.052(3) Uani 1 1 d . . .
C1 C 0.6776(15) 0.5363(8) 0.3962(6) 0.035(3) Uani 1 1 d . . .
C2 C 0.6879(16) 0.4780(8) 0.3294(6) 0.040(3) Uani 1 1 d . . .
C11 C 0.4925(18) 0.5646(11) 0.5736(6) 0.053(4) Uani 1 1 d . . .
H11A H 0.4159 0.6038 0.5883 0.064 Uiso 1 1 calc R . .
C12 C 0.631(2) 0.6008(15) 0.5934(9) 0.098(8) Uani 1 1 d . . .
H12A H 0.6457 0.6537 0.5715 0.147 Uiso 1 1 calc R . .
H12B H 0.7095 0.5627 0.5826 0.147 Uiso 1 1 calc R . .
H12C H 0.6300 0.6101 0.6392 0.147 Uiso 1 1 calc R . .
C13 C 0.466(3) 0.4830(12) 0.6084(7) 0.089(7) Uani 1 1 d . . .
H13A H 0.4774 0.4916 0.6540 0.133 Uiso 1 1 calc R . .
H13B H 0.5352 0.4413 0.5939 0.133 Uiso 1 1 calc R . .
H13C H 0.3676 0.4636 0.5997 0.133 Uiso 1 1 calc R . .
C14 C 0.345(2) 0.5950(11) 0.4752(7) 0.062(5) Uani 1 1 d . . .
H14A H 0.3517 0.5849 0.4286 0.075 Uiso 1 1 calc R . .
C15 C 0.2027(17) 0.5545(14) 0.4976(8) 0.075(6) Uani 1 1 d . . .
H15A H 0.2060 0.4947 0.4892 0.113 Uiso 1 1 calc R . .
H15B H 0.1215 0.5791 0.4747 0.113 Uiso 1 1 calc R . .
H15C H 0.1904 0.5639 0.5431 0.113 Uiso 1 1 calc R . .
C16 C 0.341(3) 0.6925(11) 0.4842(10) 0.104(9) Uani 1 1 d . . .
H16A H 0.4319 0.7167 0.4699 0.156 Uiso 1 1 calc R . .
H16B H 0.3259 0.7056 0.5291 0.156 Uiso 1 1 calc R . .
H16C H 0.2611 0.7156 0.4593 0.156 Uiso 1 1 calc R . .
C21 C 0.4741(16) 0.4075(8) 0.4254(7) 0.039(3) Uani 1 1 d . . .
C22 C 0.3472(17) 0.4134(9) 0.3836(7) 0.046(4) Uani 1 1 d . . .
H22A H 0.2951 0.4661 0.3737 0.055 Uiso 1 1 calc R . .
C23 C 0.3004(19) 0.3336(8) 0.3650(6) 0.050(4) Uani 1 1 d . . .
H23A H 0.2114 0.3210 0.3400 0.060 Uiso 1 1 calc R . .
C24 C 0.3884(18) 0.2737(10) 0.3973(8) 0.053(4) Uani 1 1 d . . .
C25 C 0.396(2) 0.1820(9) 0.3975(8) 0.063(5) Uani 1 1 d . . .
H25A H 0.3343 0.1508 0.3708 0.075 Uiso 1 1 calc R . .
C26 C 0.491(3) 0.1425(11) 0.4354(10) 0.098(8) Uani 1 1 d . . .
H26A H 0.4945 0.0837 0.4352 0.117 Uiso 1 1 calc R . .
C27 C 0.585(4) 0.1860(12) 0.4747(10) 0.120(11) Uani 1 1 d . . .
H27A H 0.6427 0.1556 0.5035 0.145 Uiso 1 1 calc R . .
C28 C 0.597(2) 0.2739(9) 0.4736(8) 0.067(5) Uani 1 1 d . . .
H28A H 0.6689 0.3015 0.4978 0.080 Uiso 1 1 calc R . .
C29 C 0.5006(18) 0.3181(9) 0.4357(7) 0.045(4) Uani 1 1 d . . .
C31 C 0.841(3) 0.2569(13) 0.3413(13) 0.122(10) Uani 1 1 d . . .
H31A H 0.8979 0.2101 0.3256 0.183 Uiso 1 1 calc R . .
H31B H 0.8123 0.2465 0.3852 0.183 Uiso 1 1 calc R . .
H31C H 0.8986 0.3077 0.3392 0.183 Uiso 1 1 calc R . .
C32 C 0.701(3) 0.1959(14) 0.2570(14) 0.139(13) Uani 1 1 d . . .
H32A H 0.7902 0.1633 0.2602 0.209 Uiso 1 1 calc R . .
H32B H 0.6903 0.2165 0.2136 0.209 Uiso 1 1 calc R . .
H32C H 0.6186 0.1609 0.2679 0.209 Uiso 1 1 calc R . .
C33 C 0.311(3) 0.4147(14) 0.2209(10) 0.105(8) Uani 1 1 d . . .
H33A H 0.2966 0.4156 0.1750 0.157 Uiso 1 1 calc R . .
H33B H 0.3061 0.4714 0.2375 0.157 Uiso 1 1 calc R . .
H33C H 0.2357 0.3810 0.2408 0.157 Uiso 1 1 calc R . .
C34 C 0.531(2) 0.3567(16) 0.1742(8) 0.111(9) Uani 1 1 d . . .
H34A H 0.4693 0.3707 0.1380 0.166 Uiso 1 1 calc R . .
H34B H 0.5514 0.2971 0.1739 0.166 Uiso 1 1 calc R . .
H34C H 0.6212 0.3878 0.1715 0.166 Uiso 1 1 calc R . .
B3 B 0.836(2) 0.4854(12) 0.3803(8) 0.052(4) Uani 1 1 d . . .
H3 H 0.8762 0.4310 0.4085 0.062 Uiso 1 1 calc R . .
B4 B 0.8393(19) 0.5870(11) 0.4120(9) 0.049(4) Uani 1 1 d . . .
H4 H 0.8818 0.5994 0.4608 0.059 Uiso 1 1 calc R . .
B5 B 0.6836(19) 0.6420(12) 0.3807(8) 0.048(4) Uani 1 1 d . . .
H5 H 0.6251 0.6912 0.4082 0.057 Uiso 1 1 calc R . .
B6 B 0.5896(18) 0.5687(9) 0.3297(7) 0.041(4) Uani 1 1 d . . .
H6 H 0.4691 0.5694 0.3244 0.050 Uiso 1 1 calc R . .
B7 B 0.8626(19) 0.4914(13) 0.2972(8) 0.051(5) Uani 1 1 d . . .
H7 H 0.9216 0.4414 0.2709 0.061 Uiso 1 1 calc R . .
B8 B 0.958(2) 0.5641(14) 0.3467(9) 0.064(5) Uani 1 1 d . . .
H8 H 1.0786 0.5633 0.3519 0.076 Uiso 1 1 calc R . .
B9 B 0.8626(19) 0.6570(14) 0.3481(9) 0.058(5) Uani 1 1 d . . .
H9 H 0.9214 0.7172 0.3546 0.070 Uiso 1 1 calc R . .
B10 B 0.706(2) 0.6481(12) 0.2966(8) 0.058(5) Uani 1 1 d . . .
H10 H 0.6624 0.7021 0.2692 0.070 Uiso 1 1 calc R . .
B11 B 0.710(2) 0.5430(11) 0.2648(9) 0.049(5) Uani 1 1 d . . .
H11 H 0.6686 0.5279 0.2161 0.059 Uiso 1 1 calc R . .
B12 B 0.875(2) 0.5973(11) 0.2764(10) 0.058(5) Uani 1 1 d . . .
H12 H 0.9409 0.6181 0.2347 0.070 Uiso 1 1 calc R . .

loop_
_atom_site_aniso_label
_atom_site_aniso_U_11
_atom_site_aniso_U_22
_atom_site_aniso_U_33
_atom_site_aniso_U_23
_atom_site_aniso_U_13
_atom_site_aniso_U_12
Hf1 0.0469(3) 0.0327(3) 0.0387(3) -0.0059(3) 0.0005(3) 0.0024(3)
P1 0.045(2) 0.0321(17) 0.0288(15) -0.0025(14) -0.0059(15) 0.0057(16)
N1 0.037(7) 0.038(6) 0.037(6) 0.003(5) 0.003(5) -0.001(5)
N2 0.053(8) 0.059(8) 0.088(11) -0.033(8) -0.010(8) 0.028(7)
N3 0.075(9) 0.040(7) 0.040(6) -0.001(5) -0.007(7) -0.018(8)
C1 0.040(7) 0.032(7) 0.033(6) -0.008(6) 0.004(6) 0.002(6)
C2 0.043(8) 0.038(7) 0.039(7) -0.012(6) -0.004(7) -0.005(6)
C11 0.068(10) 0.059(9) 0.031(7) -0.004(7) 0.001(7) 0.007(9)
C12 0.078(14) 0.14(2) 0.074(13) -0.046(14) 0.002(11) -0.036(14)
C13 0.134(19) 0.103(14) 0.030(7) 0.029(9) 0.010(11) 0.038(16)
C14 0.083(12) 0.067(11) 0.037(8) -0.014(8) -0.007(9) 0.039(10)
C15 0.039(9) 0.117(17) 0.070(12) -0.026(12) 0.007(9) 0.010(11)
C16 0.17(2) 0.052(11) 0.086(14) 0.013(11) 0.028(17) 0.058(15)
C21 0.043(9) 0.032(7) 0.042(7) -0.009(6) -0.013(7) -0.008(6)
C22 0.041(9) 0.049(9) 0.047(8) 0.003(7) 0.007(7) 0.011(7)
C23 0.077(11) 0.039(8) 0.034(7) -0.009(6) -0.004(8) -0.008(8)
C24 0.057(10) 0.049(9) 0.053(9) -0.010(8) 0.009(8) -0.012(8)
C25 0.105(15) 0.032(7) 0.052(9) 0.008(7) 0.004(9) -0.005(9)
C26 0.16(2) 0.036(8) 0.094(13) -0.003(11) -0.035(15) 0.003(13)
C27 0.24(4) 0.044(10) 0.078(13) 0.007(10) -0.05(2) 0.021(18)
C28 0.110(16) 0.030(7) 0.060(10) 0.003(7) -0.022(10) 0.006(9)
C29 0.069(11) 0.030(7) 0.037(7) -0.009(6) -0.009(7) -0.002(7)
C31 0.107(18) 0.070(14) 0.19(3) -0.034(16) -0.031(19) 0.043(14)
C32 0.080(16) 0.099(17) 0.24(3) -0.11(2) -0.04(2) 0.009(14)
C33 0.13(2) 0.105(18) 0.079(14) 0.043(13) -0.027(15) 0.024(17)
C34 0.103(16) 0.16(2) 0.066(12) 0.008(17) 0.006(13) -0.05(2)
B3 0.061(12) 0.050(10) 0.044(9) -0.013(8) -0.009(9) 0.001(10)
B4 0.038(9) 0.053(11) 0.058(10) -0.015(9) -0.005(8) -0.008(9)
B5 0.053(9) 0.040(8) 0.051(9) -0.007(9) -0.006(8) -0.003(10)
B6 0.052(10) 0.034(7) 0.038(8) -0.010(7) -0.001(7) 0.002(7)
B7 0.039(10) 0.074(12) 0.041(9) -0.004(9) 0.023(8) 0.007(9)
B8 0.033(9) 0.086(14) 0.072(11) -0.035(11) 0.007(9) -0.009(11)
B9 0.044(10) 0.067(13) 0.063(10) -0.012(10) 0.012(8) -0.005(10)
B10 0.088(14) 0.036(8) 0.051(9) 0.004(9) 0.016(9) -0.031(11)
B11 0.050(11) 0.052(10) 0.046(9) 0.010(8) 0.004(9) -0.017(9)
B12 0.061(12) 0.041(9) 0.072(13) -0.002(9) 0.023(10) -0.019(9)

loop_
_geom_bond_atom_site_label_1
_geom_bond_atom_site_label_2
_geom_bond_distance
_geom_bond_site_symmetry_2
_geom_bond_publ_flag
Hf1 N3 2.000(12) . ?
Hf1 N2 2.008(12) . ?
Hf1 C2 2.297(13) . ?
Hf1 C21 2.465(14) . ?
Hf1 C22 2.489(14) . ?
Hf1 C23 2.523(17) . ?
Hf1 C29 2.535(15) . ?
Hf1 C24 2.563(15) . ?
P1 N1 1.680(11) . ?
P1 C21 1.821(13) . ?
P1 C1 1.908(13) . ?
N1 C14 1.441(19) . ?
N1 C11 1.466(16) . ?
N2 C32 1.45(2) . ?
N2 C31 1.47(3) . ?
N3 C33 1.44(2) . ?
N3 C34 1.49(2) . ?
C1 C2 1.666(16) . ?
C1 B6 1.672(19) . ?
C1 B3 1.68(2) . ?
C1 B5 1.70(2) . ?
C1 B4 1.70(2) . ?
C2 B6 1.69(2) . ?
C2 B11 1.70(2) . ?
C2 B3 1.72(2) . ?
C2 B7 1.73(2) . ?
C11 C12 1.44(2) . ?
C11 C13 1.50(2) . ?
C14 C15 1.52(3) . ?
C14 C16 1.55(2) . ?
C21 C22 1.44(2) . ?
C21 C29 1.448(18) . ?
C22 C23 1.39(2) . ?
C23 C24 1.41(2) . ?
C24 C25 1.45(2) . ?
C24 C29 1.47(2) . ?
C25 C26 1.32(3) . ?
C26 C27 1.36(3) . ?
C27 C28 1.39(2) . ?
C28 C29 1.37(2) . ?
B3 B4 1.73(2) . ?
B3 B7 1.74(2) . ?
B3 B8 1.80(3) . ?
B4 B9 1.74(3) . ?
B4 B8 1.77(2) . ?
B4 B5 1.78(2) . ?
B5 B10 1.76(2) . ?
B5 B9 1.78(2) . ?
B5 B6 1.78(2) . ?
B6 B11 1.78(2) . ?
B6 B10 1.78(2) . ?
B7 B12 1.73(3) . ?
B7 B11 1.74(3) . ?
B7 B8 1.77(3) . ?
B8 B9 1.71(3) . ?
B8 B12 1.72(3) . ?
B9 B12 1.76(3) . ?
B9 B10 1.78(3) . ?
B10 B12 1.78(3) . ?
B10 B11 1.79(2) . ?
B11 B12 1.74(3) . ?
